data_2209077
loop_
_publ_author_name
'Guo, Dian-Shun'
'Zhang, Li-Li'
'Ma, Jian-Ping'
'Liu, Zhi-Peng'

_publ_section_title
;
 Bis{2-[2-(4-nitrophenoxy)ethoxy]ethyl} ferrocene-1,1'-dicarboxylate
;
_journal_coeditor_code BH2014
_journal_issue 6
_journal_name_full 'Acta Crystallographica Section E'
_journal_page_first m1283
_journal_page_last m1284
_journal_paper_doi 10.1107/S1600536806016758
_journal_volume 62
_journal_year 2006
_chemical_formula_iupac '[Fe (C16 H16 N1 O6)2]'
_chemical_formula_moiety 'C32 H32 Fe N2 O12'
_chemical_formula_sum 'C32 H32 Fe N2 O12'
_chemical_formula_weight 692.45
_chemical_name_systematic
;
1,1'-Bis{2-[2-(4-nitrophenoxy)ethoxy]ethyl}ferrocene dicarboxylate
;
_space_group_IT_number 15
_symmetry_cell_setting monoclinic
_symmetry_space_group_name_Hall '-C 2yc'
_symmetry_space_group_name_H-M 'C 1 2/c 1'
_atom_sites_solution_hydrogens geom
_atom_sites_solution_primary direct
_atom_sites_solution_secondary difmap
_audit_creation_method SHELXL97
_cell_angle_alpha 90.00
_cell_angle_beta 92.441(2)
_cell_angle_gamma 90.00
_cell_formula_units_Z 4
_cell_length_a 17.326(3)
_cell_length_b 8.0669(15)
_cell_length_c 21.673(4)
_cell_measurement_reflns_used 4888
_cell_measurement_temperature 298(2)
_cell_measurement_theta_max 27.02
_cell_measurement_theta_min 2.79
_cell_volume 3026.4(10)
_computing_cell_refinement 'SAINT (Bruker, 1999)'
_computing_data_collection 'SMART (Bruker, 1999)'
_computing_data_reduction SAINT
_computing_molecular_graphics 'SHELXTL (Bruker, 1999)'
_computing_publication_material SHELXTL
_computing_structure_refinement 'SHELXL97 (Sheldrick, 1997)'
_computing_structure_solution 'SHELXS97 (Sheldrick, 1997)'
_diffrn_ambient_temperature 298(2)
_diffrn_measured_fraction_theta_full 0.984
_diffrn_measured_fraction_theta_max 0.984
_diffrn_measurement_device_type 'Bruker SMART CCD area-detector'
_diffrn_measurement_method '\f and \w'
_diffrn_radiation_monochromator graphite
_diffrn_radiation_source 'fine-focus sealed tube'
_diffrn_radiation_type MoK\a
_diffrn_radiation_wavelength 0.71073
_diffrn_reflns_av_R_equivalents 0.0201
_diffrn_reflns_av_sigmaI/netI 0.0239
_diffrn_reflns_limit_h_max 20
_diffrn_reflns_limit_h_min -13
_diffrn_reflns_limit_k_max 9
_diffrn_reflns_limit_k_min -9
_diffrn_reflns_limit_l_max 24
_diffrn_reflns_limit_l_min -26
_diffrn_reflns_number 7611
_diffrn_reflns_theta_full 25.50
_diffrn_reflns_theta_max 25.50
_diffrn_reflns_theta_min 2.35
_exptl_absorpt_coefficient_mu 0.569
_exptl_absorpt_correction_T_max 0.9246
_exptl_absorpt_correction_T_min 0.8388
_exptl_absorpt_correction_type multi-scan
_exptl_absorpt_process_details '(SADABS; Bruker, 1999)'
_exptl_crystal_colour red
_exptl_crystal_density_diffrn 1.520
_exptl_crystal_density_method 'not measured'
_exptl_crystal_description block
_exptl_crystal_F_000 1440
_exptl_crystal_size_max 0.32
_exptl_crystal_size_mid 0.28
_exptl_crystal_size_min 0.14
_refine_diff_density_max 0.378
_refine_diff_density_min -0.223
_refine_ls_extinction_method none
_refine_ls_goodness_of_fit_ref 1.051
_refine_ls_hydrogen_treatment constr
_refine_ls_matrix_type full
_refine_ls_number_parameters 213
_refine_ls_number_reflns 2775
_refine_ls_number_restraints 0
_refine_ls_restrained_S_all 1.051
_refine_ls_R_factor_all 0.0349
_refine_ls_R_factor_gt 0.0314
_refine_ls_shift/su_max 0.000
_refine_ls_shift/su_mean 0.000
_refine_ls_structure_factor_coef Fsqd
_refine_ls_weighting_details 'calc w=1/[\s^2^(Fo^2^)+(0.0501P)^2^+0.8069P] where P=(Fo^2^+2Fc^2^)/3'
_refine_ls_weighting_scheme calc
_refine_ls_wR_factor_gt 0.0801
_refine_ls_wR_factor_ref 0.0820
_reflns_number_gt 2537
_reflns_number_total 2775
_reflns_threshold_expression I>2\s(I)
_cod_data_source_file bh2014.cif
_cod_data_source_block I
_cod_original_sg_symbol_H-M 'C 2/c'
_cod_database_code 2209077
_cod_database_fobs_code 2209077

loop_
_symmetry_equiv_pos_as_xyz
'x, y, z'
'-x, y, -z+1/2'
'x+1/2, y+1/2, z'
'-x+1/2, y+1/2, -z+1/2'
'-x, -y, -z'
'x, -y, z-1/2'
'-x+1/2, -y+1/2, -z'
'x+1/2, -y+1/2, z-1/2'

loop_
_atom_site_type_symbol
_atom_site_label
_atom_site_fract_x
_atom_site_fract_y
_atom_site_fract_z
_atom_site_U_iso_or_equiv
_atom_site_adp_type
_atom_site_calc_flag
_atom_site_refinement_flags
_atom_site_occupancy
Fe Fe1 0.0000 0.20534(3) 0.2500 0.02922(12) Uani d S 1
C C1 0.08622(9) 0.3374(2) 0.21249(7) 0.0334(3) Uani d . 1
C C2 0.11527(10) 0.1828(2) 0.23547(8) 0.0384(4) Uani d . 1
H H2 0.1544 0.1684 0.2657 0.046 Uiso calc R 1
C C3 0.07386(11) 0.0554(2) 0.20393(8) 0.0427(4) Uani d . 1
H H3 0.0810 -0.0578 0.2098 0.051 Uiso calc R 1
C C4 0.01928(11) 0.1301(2) 0.16163(7) 0.0415(4) Uani d . 1
H H4 -0.0153 0.0739 0.1352 0.050 Uiso calc R 1
C C5 0.02656(10) 0.3038(2) 0.16663(7) 0.0371(4) Uani d . 1
H H5 -0.0022 0.3822 0.1442 0.044 Uiso calc R 1
C C6 0.10763(9) 0.5052(2) 0.23286(7) 0.0360(4) Uani d . 1
C C7 0.17669(11) 0.6632(2) 0.30904(9) 0.0459(4) Uani d . 1
H H7A 0.1884 0.7385 0.2758 0.055 Uiso calc R 1
H H7B 0.2229 0.6515 0.3356 0.055 Uiso calc R 1
C C8 0.11333(11) 0.7352(2) 0.34558(8) 0.0416(4) Uani d . 1
H H8A 0.1277 0.8453 0.3599 0.050 Uiso calc R 1
H H8B 0.0663 0.7441 0.3198 0.050 Uiso calc R 1
C C9 0.04471(11) 0.6910(2) 0.43667(8) 0.0442(4) Uani d . 1
H H9A 0.0193 0.5980 0.4556 0.053 Uiso calc R 1
H H9B 0.0059 0.7522 0.4125 0.053 Uiso calc R 1
C C10 0.07844(11) 0.8023(2) 0.48676(8) 0.0431(4) Uani d . 1
H H10A 0.0436 0.8085 0.5206 0.052 Uiso calc R 1
H H10B 0.1274 0.7578 0.5026 0.052 Uiso calc R 1
C C11 0.12271(9) 1.0825(2) 0.49865(7) 0.0365(4) Uani d . 1
C C12 0.14761(10) 1.0565(2) 0.55979(7) 0.0421(4) Uani d . 1
H H12 0.1428 0.9523 0.5776 0.051 Uiso calc R 1
C C13 0.17951(11) 1.1860(2) 0.59388(8) 0.0440(4) Uani d . 1
H H13 0.1962 1.1700 0.6348 0.053 Uiso calc R 1
C C14 0.18638(10) 1.3394(2) 0.56646(8) 0.0398(4) Uani d . 1
C C15 0.16288(10) 1.3672(2) 0.50565(8) 0.0407(4) Uani d . 1
H H15 0.1682 1.4714 0.4880 0.049 Uiso calc R 1
C C16 0.13133(10) 1.2376(2) 0.47168(8) 0.0402(4) Uani d . 1
H H16 0.1157 1.2539 0.4305 0.048 Uiso calc R 1
N N1 0.22032(9) 1.4756(2) 0.60237(7) 0.0495(4) Uani d . 1
O O1 0.08467(8) 0.63030(15) 0.20762(6) 0.0487(3) Uani d . 1
O O2 0.15571(7) 0.50293(14) 0.28321(5) 0.0421(3) Uani d . 1
O O3 0.10075(7) 0.63020(15) 0.39685(5) 0.0447(3) Uani d . 1
O O4 0.08979(7) 0.96479(14) 0.46151(5) 0.0439(3) Uani d . 1
O O5 0.21893(11) 1.6148(2) 0.58011(8) 0.0829(5) Uani d . 1
O O6 0.25022(9) 1.4463(2) 0.65316(6) 0.0664(4) Uani d . 1

loop_
_atom_site_aniso_label
_atom_site_aniso_U_11
_atom_site_aniso_U_22
_atom_site_aniso_U_33
_atom_site_aniso_U_12
_atom_site_aniso_U_13
_atom_site_aniso_U_23
Fe1 0.03731(19) 0.02449(18) 0.02585(17) 0.000 0.00122(12) 0.000
C1 0.0375(8) 0.0329(8) 0.0304(7) -0.0004(7) 0.0080(6) -0.0013(6)
C2 0.0376(9) 0.0393(9) 0.0385(8) 0.0072(7) 0.0046(7) -0.0005(7)
C3 0.0556(11) 0.0310(8) 0.0425(9) 0.0069(8) 0.0117(8) -0.0046(7)
C4 0.0565(11) 0.0393(9) 0.0290(8) -0.0040(8) 0.0046(7) -0.0078(7)
C5 0.0486(10) 0.0372(9) 0.0256(7) -0.0007(7) 0.0037(6) 0.0013(6)
C6 0.0380(8) 0.0359(9) 0.0349(8) -0.0034(7) 0.0087(6) -0.0013(7)
C7 0.0449(10) 0.0436(10) 0.0493(10) -0.0103(8) 0.0036(8) -0.0125(8)
C8 0.0476(10) 0.0355(8) 0.0418(9) -0.0041(7) 0.0026(7) -0.0042(7)
C9 0.0457(10) 0.0409(10) 0.0463(10) -0.0039(8) 0.0062(8) -0.0006(7)
C10 0.0519(11) 0.0396(9) 0.0380(9) 0.0032(8) 0.0045(8) 0.0004(7)
C11 0.0359(8) 0.0398(9) 0.0340(8) 0.0040(7) 0.0046(6) -0.0049(7)
C12 0.0475(10) 0.0435(10) 0.0357(8) -0.0005(8) 0.0058(7) 0.0034(7)
C13 0.0461(10) 0.0541(11) 0.0318(8) -0.0006(8) 0.0028(7) -0.0003(7)
C14 0.0321(8) 0.0437(9) 0.0437(9) 0.0019(7) 0.0025(7) -0.0079(7)
C15 0.0386(9) 0.0378(9) 0.0456(9) 0.0056(7) 0.0014(7) 0.0007(7)
C16 0.0441(10) 0.0427(9) 0.0335(8) 0.0058(8) -0.0011(7) 0.0000(7)
N1 0.0433(8) 0.0532(10) 0.0516(9) -0.0024(7) -0.0028(7) -0.0083(7)
O1 0.0631(8) 0.0341(6) 0.0486(7) -0.0033(6) 0.0007(6) 0.0054(5)
O2 0.0458(7) 0.0377(6) 0.0425(6) -0.0017(5) 0.0000(5) -0.0078(5)
O3 0.0554(7) 0.0378(6) 0.0412(6) 0.0059(5) 0.0065(5) -0.0008(5)
O4 0.0599(8) 0.0353(6) 0.0360(6) 0.0010(5) -0.0041(5) -0.0015(5)
O5 0.1087(14) 0.0438(9) 0.0924(12) -0.0036(9) -0.0418(10) -0.0052(8)
O6 0.0710(10) 0.0750(10) 0.0518(8) -0.0184(8) -0.0152(7) -0.0048(7)

loop_
_atom_type_symbol
_atom_type_description
_atom_type_scat_dispersion_real
_atom_type_scat_dispersion_imag
_atom_type_scat_source
C C 0.0033 0.0016 'International Tables Vol C Tables 4.2.6.8 and 6.1.1.4'
H H 0.0000 0.0000 'International Tables Vol C Tables 4.2.6.8 and 6.1.1.4'
N N 0.0061 0.0033 'International Tables Vol C Tables 4.2.6.8 and 6.1.1.4'
O O 0.0106 0.0060 'International Tables Vol C Tables 4.2.6.8 and 6.1.1.4'
Fe Fe 0.3463 0.8444 'International Tables Vol C Tables 4.2.6.8 and 6.1.1.4'

loop_
_geom_angle_atom_site_label_1
_geom_angle_atom_site_label_2
_geom_angle_atom_site_label_3
_geom_angle_site_symmetry_1
_geom_angle_site_symmetry_3
_geom_angle
Fe1 Fe1 C1 2 . 0(10)
Fe1 Fe1 C1 2 2 0(10)
C1 Fe1 C1 . 2 116.76(9)
Fe1 Fe1 C2 2 2 0(10)
C1 Fe1 C2 . 2 148.01(7)
C1 Fe1 C2 2 2 40.99(6)
Fe1 Fe1 C2 2 . 0(10)
C1 Fe1 C2 . . 40.99(6)
C1 Fe1 C2 2 . 148.01(7)
C2 Fe1 C2 2 . 169.79(9)
Fe1 Fe1 C5 2 2 0(10)
C1 Fe1 C5 . 2 110.29(6)
C1 Fe1 C5 2 2 41.04(6)
C2 Fe1 C5 2 2 68.90(7)
C2 Fe1 C5 . 2 115.42(7)
Fe1 Fe1 C5 2 . 0(10)
C1 Fe1 C5 . . 41.04(6)
C1 Fe1 C5 2 . 110.29(6)
C2 Fe1 C5 2 . 115.42(7)
C2 Fe1 C5 . . 68.90(7)
C5 Fe1 C5 2 . 134.27(9)
Fe1 Fe1 C4 2 2 0(10)
C1 Fe1 C4 . 2 132.90(7)
C1 Fe1 C4 2 2 68.27(7)
C2 Fe1 C4 2 2 68.31(7)
C2 Fe1 C4 . 2 108.48(7)
C5 Fe1 C4 2 2 40.31(7)
C5 Fe1 C4 . 2 173.06(7)
Fe1 Fe1 C4 2 . 0(10)
C1 Fe1 C4 . . 68.27(7)
C1 Fe1 C4 2 . 132.90(7)
C2 Fe1 C4 2 . 108.48(7)
C2 Fe1 C4 . . 68.31(7)
C5 Fe1 C4 2 . 173.06(7)
C5 Fe1 C4 . . 40.31(7)
C4 Fe1 C4 2 . 145.55(10)
Fe1 Fe1 C3 2 2 0(10)
C1 Fe1 C3 . 2 171.24(7)
C1 Fe1 C3 2 2 68.28(7)
C2 Fe1 C3 2 2 40.37(7)
C2 Fe1 C3 . 2 131.06(7)
C5 Fe1 C3 2 2 68.29(7)
C5 Fe1 C3 . 2 145.91(7)
C4 Fe1 C3 2 2 40.59(7)
C4 Fe1 C3 . 2 114.21(7)
Fe1 Fe1 C3 2 . 0(10)
C1 Fe1 C3 . . 68.28(7)
C1 Fe1 C3 2 . 171.24(7)
C2 Fe1 C3 2 . 131.06(7)
C2 Fe1 C3 . . 40.37(7)
C5 Fe1 C3 2 . 145.91(7)
C5 Fe1 C3 . . 68.29(7)
C4 Fe1 C3 2 . 114.21(7)
C4 Fe1 C3 . . 40.59(7)
C3 Fe1 C3 2 . 107.73(10)
C2 C1 C5 . . 108.09(14)
C2 C1 C6 . . 128.37(15)
C5 C1 C6 . . 123.44(14)
C2 C1 Fe1 . 2 69.90(9)
C5 C1 Fe1 . 2 69.91(9)
C6 C1 Fe1 . 2 122.97(11)
C2 C1 Fe1 . . 69.90(9)
C5 C1 Fe1 . . 69.91(9)
C6 C1 Fe1 . . 122.97(11)
C3 C2 C1 . . 107.62(15)
C3 C2 Fe1 . 2 70.10(10)
C1 C2 Fe1 . 2 69.11(9)
C3 C2 Fe1 . . 70.10(10)
C1 C2 Fe1 . . 69.11(9)
C3 C2 H2 . . 126.2
C1 C2 H2 . . 126.2
Fe1 C2 H2 2 . 126.2
Fe1 C2 H2 . . 126.2
C2 C3 C4 . . 108.30(15)
C2 C3 Fe1 . 2 69.52(9)
C4 C3 Fe1 . 2 69.68(10)
C2 C3 Fe1 . . 69.52(9)
C4 C3 Fe1 . . 69.68(10)
C2 C3 H3 . . 125.9
C4 C3 H3 . . 125.9
Fe1 C3 H3 2 . 126.5
Fe1 C3 H3 . . 126.5
C5 C4 C3 . . 108.43(15)
C5 C4 Fe1 . 2 69.61(9)
C3 C4 Fe1 . 2 69.73(9)
C5 C4 Fe1 . . 69.61(9)
C3 C4 Fe1 . . 69.73(9)
C5 C4 H4 . . 125.8
C3 C4 H4 . . 125.8
Fe1 C4 H4 2 . 126.5
Fe1 C4 H4 . . 126.5
C4 C5 C1 . . 107.57(14)
C4 C5 Fe1 . 2 70.08(9)
C1 C5 Fe1 . 2 69.05(9)
C4 C5 Fe1 . . 70.08(9)
C1 C5 Fe1 . . 69.05(9)
C4 C5 H5 . . 126.2
C1 C5 H5 . . 126.2
Fe1 C5 H5 2 . 126.2
Fe1 C5 H5 . . 126.2
O1 C6 O2 . . 124.05(15)
O1 C6 C1 . . 124.11(15)
O2 C6 C1 . . 111.84(14)
O2 C7 C8 . . 111.89(14)
O2 C7 H7A . . 109.2
C8 C7 H7A . . 109.2
O2 C7 H7B . . 109.2
C8 C7 H7B . . 109.2
H7A C7 H7B . . 107.9
O3 C8 C7 . . 108.79(15)
O3 C8 H8A . . 109.9
C7 C8 H8A . . 109.9
O3 C8 H8B . . 109.9
C7 C8 H8B . . 109.9
H8A C8 H8B . . 108.3
O3 C9 C10 . . 113.03(15)
O3 C9 H9A . . 109.0
C10 C9 H9A . . 109.0
O3 C9 H9B . . 109.0
C10 C9 H9B . . 109.0
H9A C9 H9B . . 107.8
O4 C10 C9 . . 108.91(14)
O4 C10 H10A . . 109.9
C9 C10 H10A . . 109.9
O4 C10 H10B . . 109.9
C9 C10 H10B . . 109.9
H10A C10 H10B . . 108.3
O4 C11 C16 . . 115.51(14)
O4 C11 C12 . . 124.41(15)
C16 C11 C12 . . 120.08(15)
C13 C12 C11 . . 119.71(17)
C13 C12 H12 . . 120.1
C11 C12 H12 . . 120.1
C14 C13 C12 . . 119.19(16)
C14 C13 H13 . . 120.4
C12 C13 H13 . . 120.4
C13 C14 C15 . . 121.96(16)
C13 C14 N1 . . 119.13(16)
C15 C14 N1 . . 118.91(17)
C16 C15 C14 . . 118.71(17)
C16 C15 H15 . . 120.6
C14 C15 H15 . . 120.6
C15 C16 C11 . . 120.33(16)
C15 C16 H16 . . 119.8
C11 C16 H16 . . 119.8
O6 N1 O5 . . 122.35(17)
O6 N1 C14 . . 118.85(17)
O5 N1 C14 . . 118.79(15)
C6 O2 C7 . . 115.99(13)
C9 O3 C8 . . 113.73(13)
C11 O4 C10 . . 118.29(13)

loop_
_geom_bond_atom_site_label_1
_geom_bond_atom_site_label_2
_geom_bond_site_symmetry_2
_geom_bond_distance
Fe1 Fe1 2 0.0000(6)
Fe1 C1 . 2.0327(16)
Fe1 C1 2 2.0327(16)
Fe1 C2 2 2.0431(17)
Fe1 C2 . 2.0431(17)
Fe1 C5 2 2.0440(16)
Fe1 C5 . 2.0440(16)
Fe1 C4 2 2.0501(16)
Fe1 C4 . 2.0501(16)
Fe1 C3 2 2.0508(17)
Fe1 C3 . 2.0508(17)
C1 C2 . 1.427(2)
C1 C5 . 1.429(2)
C1 C6 . 1.466(2)
C1 Fe1 2 2.0327(16)
C2 C3 . 1.413(2)
C2 Fe1 2 2.0431(17)
C2 H2 . 0.9300
C3 C4 . 1.422(3)
C3 Fe1 2 2.0508(17)
C3 H3 . 0.9300
C4 C5 . 1.411(2)
C4 Fe1 2 2.0501(16)
C4 H4 . 0.9300
C5 Fe1 2 2.0440(16)
C5 H5 . 0.9300
C6 O1 . 1.207(2)
C6 O2 . 1.344(2)
C7 O2 . 1.449(2)
C7 C8 . 1.498(3)
C7 H7A . 0.9700
C7 H7B . 0.9700
C8 O3 . 1.421(2)
C8 H8A . 0.9700
C8 H8B . 0.9700
C9 O3 . 1.414(2)
C9 C10 . 1.507(2)
C9 H9A . 0.9700
C9 H9B . 0.9700
C10 O4 . 1.437(2)
C10 H10A . 0.9700
C10 H10B . 0.9700
C11 O4 . 1.3551(19)
C11 C16 . 1.391(2)
C11 C12 . 1.392(2)
C12 C13 . 1.381(2)
C12 H12 . 0.9300
C13 C14 . 1.380(3)
C13 H13 . 0.9300
C14 C15 . 1.381(2)
C14 N1 . 1.456(2)
C15 C16 . 1.378(3)
C15 H15 . 0.9300
C16 H16 . 0.9300
N1 O6 . 1.220(2)
N1 O5 . 1.222(2)

loop_
_geom_torsion_atom_site_label_1
_geom_torsion_atom_site_label_2
_geom_torsion_atom_site_label_3
_geom_torsion_atom_site_label_4
_geom_torsion_site_symmetry_1
_geom_torsion_site_symmetry_4
_geom_torsion
Fe1 Fe1 C1 C2 2 . 0.000(16)
C1 Fe1 C1 C2 2 . 150.22(10)
C2 Fe1 C1 C2 2 . -171.83(8)
C5 Fe1 C1 C2 2 . 105.79(10)
C5 Fe1 C1 C2 . . -119.08(13)
C4 Fe1 C1 C2 2 . 65.81(12)
C4 Fe1 C1 C2 . . -81.49(10)
C3 Fe1 C1 C2 . . -37.64(10)
Fe1 Fe1 C1 C5 2 . 0.000(19)
C1 Fe1 C1 C5 2 . -90.71(9)
C2 Fe1 C1 C5 2 . -52.75(16)
C2 Fe1 C1 C5 . . 119.08(13)
C5 Fe1 C1 C5 2 . -135.13(10)
C4 Fe1 C1 C5 2 . -175.12(10)
C4 Fe1 C1 C5 . . 37.59(10)
C3 Fe1 C1 C5 . . 81.44(10)
Fe1 Fe1 C1 C6 2 . 0.000(19)
C1 Fe1 C1 C6 2 . 26.81(11)
C2 Fe1 C1 C6 2 . 64.76(19)
C2 Fe1 C1 C6 . . -123.41(17)
C5 Fe1 C1 C6 2 . -17.61(15)
C5 Fe1 C1 C6 . . 117.52(17)
C4 Fe1 C1 C6 2 . -57.60(17)
C4 Fe1 C1 C6 . . 155.11(15)
C3 Fe1 C1 C6 . . -161.04(15)
C1 Fe1 C1 Fe1 2 2 0E1(9)
C2 Fe1 C1 Fe1 2 2 0E1(10)
C2 Fe1 C1 Fe1 . 2 0E1(8)
C5 Fe1 C1 Fe1 2 2 0E1(3)
C5 Fe1 C1 Fe1 . 2 0E1(10)
C4 Fe1 C1 Fe1 2 2 0(12)
C4 Fe1 C1 Fe1 . 2 0E1(10)
C5 C1 C2 C3 . . 0.07(18)
C6 C1 C2 C3 . . 176.49(15)
Fe1 C1 C2 C3 2 . 59.78(12)
Fe1 C1 C2 C3 . . 59.78(12)
C5 C1 C2 Fe1 . 2 -59.71(11)
C6 C1 C2 Fe1 . 2 116.71(16)
Fe1 C1 C2 Fe1 . 2 0.0
C5 C1 C2 Fe1 . . -59.71(11)
C6 C1 C2 Fe1 . . 116.71(16)
Fe1 C1 C2 Fe1 2 . 0.0
Fe1 Fe1 C2 C3 2 . 0.000(8)
C1 Fe1 C2 C3 . . -118.86(14)
C1 Fe1 C2 C3 2 . -175.71(11)
C5 Fe1 C2 C3 2 . 148.93(10)
C5 Fe1 C2 C3 . . -80.90(11)
C4 Fe1 C2 C3 2 . 105.93(11)
C4 Fe1 C2 C3 . . -37.46(10)
C3 Fe1 C2 C3 2 . 66.36(16)
Fe1 Fe1 C2 C1 2 . 0.000(7)
C1 Fe1 C2 C1 2 . -56.85(19)
C5 Fe1 C2 C1 2 . -92.21(10)
C5 Fe1 C2 C1 . . 37.96(9)
C4 Fe1 C2 C1 2 . -135.21(9)
C4 Fe1 C2 C1 . . 81.40(10)
C3 Fe1 C2 C1 2 . -174.79(9)
C3 Fe1 C2 C1 . . 118.86(14)
C1 Fe1 C2 Fe1 . 2 0E1(4)
C1 Fe1 C2 Fe1 2 2 0(15)
C2 Fe1 C2 Fe1 2 2 0E1(10)
C5 Fe1 C2 Fe1 2 2 0E1(5)
C5 Fe1 C2 Fe1 . 2 0E1(8)
C4 Fe1 C2 Fe1 2 2 0E1(9)
C4 Fe1 C2 Fe1 . 2 0E1(10)
C3 Fe1 C2 Fe1 2 2 0E1(10)
C3 Fe1 C2 Fe1 . 2 0E1(10)
C1 C2 C3 C4 . . -0.08(19)
Fe1 C2 C3 C4 2 . 59.08(12)
Fe1 C2 C3 C4 . . 59.08(12)
C1 C2 C3 Fe1 . 2 -59.15(11)
Fe1 C2 C3 Fe1 . 2 0.0
C1 C2 C3 Fe1 . . -59.15(11)
Fe1 C2 C3 Fe1 2 . 0.0
Fe1 Fe1 C3 C2 2 . 0.00(2)
C2 Fe1 C3 C2 2 . -172.05(7)
C5 Fe1 C3 C2 2 . -56.25(16)
C5 Fe1 C3 C2 . . 82.53(11)
C4 Fe1 C3 C2 2 . -90.43(11)
C4 Fe1 C3 C2 . . 119.71(15)
C3 Fe1 C3 C2 2 . -133.52(11)
Fe1 Fe1 C3 C4 2 . 0.00(2)
C2 Fe1 C3 C4 2 . 68.24(13)
C2 Fe1 C3 C4 . . -119.71(15)
C5 Fe1 C3 C4 2 . -175.96(12)
C5 Fe1 C3 C4 . . -37.18(10)
C4 Fe1 C3 C4 2 . 149.86(10)
C3 Fe1 C3 C4 2 . 106.77(11)
C2 Fe1 C3 Fe1 2 2 0E1(10)
C2 Fe1 C3 Fe1 . 2 0(14)
C5 Fe1 C3 Fe1 2 2 0E1(7)
C5 Fe1 C3 Fe1 . 2 0E1(7)
C4 Fe1 C3 Fe1 2 2 0E1(10)
C4 Fe1 C3 Fe1 . 2 0E1(10)
C3 Fe1 C3 Fe1 2 2 0E1(10)
C2 C3 C4 C5 . . 0.05(19)
Fe1 C3 C4 C5 2 . 59.03(11)
Fe1 C3 C4 C5 . . 59.03(11)
C2 C3 C4 Fe1 . 2 -58.98(12)
Fe1 C3 C4 Fe1 . 2 0.0
C2 C3 C4 Fe1 . . -58.98(12)
Fe1 C3 C4 Fe1 2 . 0.0
Fe1 Fe1 C4 C5 2 . 0.00(3)
C1 Fe1 C4 C5 . . -38.25(10)
C1 Fe1 C4 C5 2 . 68.69(13)
C2 Fe1 C4 C5 2 . 107.80(11)
C2 Fe1 C4 C5 . . -82.53(11)
C4 Fe1 C4 C5 2 . -173.85(11)
C3 Fe1 C4 C5 2 . 150.87(10)
C3 Fe1 C4 C5 . . -119.79(15)
Fe1 Fe1 C4 C3 2 . 0.00(3)
C1 Fe1 C4 C3 . . 81.54(11)
C1 Fe1 C4 C3 2 . -171.52(10)
C2 Fe1 C4 C3 2 . -132.41(11)
C2 Fe1 C4 C3 . . 37.26(10)
C4 Fe1 C4 C3 2 . -54.06(9)
C3 Fe1 C4 C3 2 . -89.34(15)
C1 Fe1 C4 Fe1 . 2 0(9)
C1 Fe1 C4 Fe1 2 2 0E1(10)
C2 Fe1 C4 Fe1 2 2 0E1(10)
C2 Fe1 C4 Fe1 . 2 0E1(4)
C3 Fe1 C4 Fe1 2 2 0E1(10)
C3 Fe1 C4 Fe1 . 2 0E1(7)
C3 C4 C5 C1 . . -0.01(19)
Fe1 C4 C5 C1 2 . 59.10(11)
Fe1 C4 C5 C1 . . 59.10(11)
C3 C4 C5 Fe1 . 2 -59.11(12)
Fe1 C4 C5 Fe1 . 2 0.0
C3 C4 C5 Fe1 . . -59.11(12)
Fe1 C4 C5 Fe1 2 . 0.0
C2 C1 C5 C4 . . -0.04(18)
C6 C1 C5 C4 . . -176.67(14)
Fe1 C1 C5 C4 2 . -59.74(11)
Fe1 C1 C5 C4 . . -59.74(11)
C2 C1 C5 Fe1 . 2 59.70(11)
C6 C1 C5 Fe1 . 2 -116.93(15)
Fe1 C1 C5 Fe1 . 2 0.0
C2 C1 C5 Fe1 . . 59.70(11)
C6 C1 C5 Fe1 . . -116.93(15)
Fe1 C1 C5 Fe1 2 . 0.0
Fe1 Fe1 C5 C4 2 . 0.00(3)
C1 Fe1 C5 C4 . . 118.85(14)
C1 Fe1 C5 C4 2 . -133.31(10)
C2 Fe1 C5 C4 2 . -88.98(12)
C2 Fe1 C5 C4 . . 80.94(11)
C5 Fe1 C5 C4 2 . -173.62(11)
C3 Fe1 C5 C4 2 . -52.38(17)
C3 Fe1 C5 C4 . . 37.43(11)
Fe1 Fe1 C5 C1 2 . 0.00(3)
C1 Fe1 C5 C1 2 . 107.84(12)
C2 Fe1 C5 C1 2 . 152.17(9)
C2 Fe1 C5 C1 . . -37.91(9)
C5 Fe1 C5 C1 2 . 67.53(8)
C4 Fe1 C5 C1 . . -118.85(14)
C3 Fe1 C5 C1 2 . -171.22(11)
C3 Fe1 C5 C1 . . -81.42(11)
C1 Fe1 C5 Fe1 . 2 0(8)
C1 Fe1 C5 Fe1 2 2 0E1(10)
C2 Fe1 C5 Fe1 2 2 0E1(10)
C2 Fe1 C5 Fe1 . 2 0E1(4)
C5 Fe1 C5 Fe1 2 2 0E1(8)
C3 Fe1 C5 Fe1 2 2 0E1(10)
C3 Fe1 C5 Fe1 . 2 0E1(9)
C2 C1 C6 O1 . . 173.83(17)
C5 C1 C6 O1 . . -10.3(3)
Fe1 C1 C6 O1 2 . -96.68(18)
Fe1 C1 C6 O1 . . -96.68(18)
C2 C1 C6 O2 . . -6.4(2)
C5 C1 C6 O2 . . 169.50(14)
Fe1 C1 C6 O2 2 . 83.08(16)
Fe1 C1 C6 O2 . . 83.08(16)
O2 C7 C8 O3 . . 63.34(18)
O3 C9 C10 O4 . . 79.99(18)
O4 C11 C12 C13 . . -179.10(16)
C16 C11 C12 C13 . . 1.3(3)
C11 C12 C13 C14 . . -0.2(3)
C12 C13 C14 C15 . . -0.6(3)
C12 C13 C14 N1 . . -179.74(16)
C13 C14 C15 C16 . . 0.3(3)
N1 C14 C15 C16 . . 179.50(15)
C14 C15 C16 C11 . . 0.7(3)
O4 C11 C16 C15 . . 178.82(15)
C12 C11 C16 C15 . . -1.5(3)
C13 C14 N1 O6 . . 8.7(3)
C15 C14 N1 O6 . . -170.48(17)
C13 C14 N1 O5 . . -172.46(18)
C15 C14 N1 O5 . . 8.3(3)
O1 C6 O2 C7 . . 3.2(2)
C1 C6 O2 C7 . . -176.57(13)
C8 C7 O2 C6 . . 77.39(19)
C10 C9 O3 C8 . . -88.84(17)
C7 C8 O3 C9 . . 176.76(14)
C16 C11 O4 C10 . . -179.32(15)
C12 C11 O4 C10 . . 1.0(2)
C9 C10 O4 C11 . . -177.39(14)
